data_7127623
loop_
_publ_author_name
'Hagui, Wided'
'Cordier, Marie'
'Boixel, Julien'
'Soul\'e, Jean-Fran\,cois'

_publ_section_title
;
 Access to functionalized luminescent Pt(ii) complexes by
 photoredox-catalyzed Minisci alkylation of 6-aryl-2,2'-bipyridines.
;
_journal_issue 8
_journal_name_full 'Chemical communications (Cambridge, England)'
_journal_page_first 1038
_journal_page_last 1041
_journal_paper_doi 10.1039/d0cc07307e
_journal_volume 57
_journal_year 2021
_chemical_compound_source 'synthesis as described'
_chemical_formula_moiety 'C34 H45 Cl N2 Pt'
_chemical_formula_sum 'C34 H45 Cl N2 Pt'
_chemical_formula_weight 712.26
_space_group_crystal_system triclinic
_space_group_IT_number 2
_space_group_name_Hall '-P 1'
_space_group_name_H-M_alt 'P -1'
_atom_sites_solution_hydrogens geom
_atom_sites_solution_primary dual
_atom_sites_solution_secondary difmap
_audit_update_record
;
2020-02-12 deposited with the CCDC.	2020-12-17 downloaded from the CCDC.
;
_cell_angle_alpha 89.934(5)
_cell_angle_beta 86.739(5)
_cell_angle_gamma 81.967(5)
_cell_formula_units_Z 2
_cell_length_a 9.2662(13)
_cell_length_b 12.8513(16)
_cell_length_c 13.0630(17)
_cell_measurement_reflns_used 9896
_cell_measurement_temperature 150
_cell_measurement_theta_max 27.4993
_cell_measurement_theta_min 2.5515
_cell_measurement_wavelength 0.71073
_cell_volume 1537.8(4)
_computing_cell_refinement 'APEX3 (Bruker, 2015)'
_computing_data_collection 'SAINT (Bruker, 2014)'
_computing_data_reduction 'SAINT (Bruker, 2014)'
_computing_molecular_graphics 'PLATON, A.L.Spek, Acta Cryst. 2009, D65, 148-155'
_computing_publication_material 'CRYSCALC (T. Roisnel, local program, 2019)'
_computing_structure_refinement 'SHELXL-2018_3 (Sheldrick, 2018)'
_computing_structure_solution 'SHELXT (G. Sheldrick, 2015)'
_diffrn_ambient_temperature 150
_diffrn_detector '(CMOS) PHOTON 100'
_diffrn_detector_area_resol_mean 10.4167
_diffrn_measured_fraction_theta_full 0.996
_diffrn_measured_fraction_theta_max 0.994
_diffrn_measurement_device_type 'D8 VENTURE Bruker AXS'
_diffrn_measurement_method 'rotation images'
_diffrn_orient_matrix_UB_11 0.0146591
_diffrn_orient_matrix_UB_12 0.0408652
_diffrn_orient_matrix_UB_13 -0.0640363
_diffrn_orient_matrix_UB_21 -0.1073113
_diffrn_orient_matrix_UB_22 0.0082788
_diffrn_orient_matrix_UB_23 -0.0095145
_diffrn_orient_matrix_UB_31 -0.0136751
_diffrn_orient_matrix_UB_32 0.0666126
_diffrn_orient_matrix_UB_33 0.0410899
_diffrn_radiation_monochromator 'multilayer monochromator'
_diffrn_radiation_probe x-ray
_diffrn_radiation_source 'Incoatec microfocus sealed tube'
_diffrn_radiation_type MoK\a
_diffrn_radiation_wavelength 0.71073
_diffrn_reflns_av_R_equivalents 0.0452
_diffrn_reflns_av_unetI/netI 0.0399
_diffrn_reflns_limit_h_max 12
_diffrn_reflns_limit_h_min -12
_diffrn_reflns_limit_k_max 16
_diffrn_reflns_limit_k_min -16
_diffrn_reflns_limit_l_max 16
_diffrn_reflns_limit_l_min -16
_diffrn_reflns_number 27618
_diffrn_reflns_theta_full 25.242
_diffrn_reflns_theta_max 27.510
_diffrn_reflns_theta_min 2.223
_diffrn_source_current 1.0
_diffrn_source_voltage 50.0
_exptl_absorpt_coefficient_mu 4.674
_exptl_absorpt_correction_T_max 0.688
_exptl_absorpt_correction_T_min 0.522
_exptl_absorpt_correction_type multi-scan
_exptl_absorpt_process_details
;
  [Sheldrick, G.M. (2014). SADABS Bruker AXS Inc., Madison, Wisconsin, USA]
;
_exptl_crystal_colour yellow
_exptl_crystal_density_diffrn 1.538
_exptl_crystal_description plate
_exptl_crystal_F_000 716
_exptl_crystal_size_max 0.300
_exptl_crystal_size_mid 0.100
_exptl_crystal_size_min 0.080
_refine_diff_density_max 0.968
_refine_diff_density_min -1.061
_refine_diff_density_rms 0.134
_refine_ls_extinction_method none
_refine_ls_goodness_of_fit_ref 1.050
_refine_ls_hydrogen_treatment constr
_refine_ls_matrix_type full
_refine_ls_number_parameters 389
_refine_ls_number_reflns 7020
_refine_ls_number_restraints 139
_refine_ls_restrained_S_all 1.045
_refine_ls_R_factor_all 0.0404
_refine_ls_R_factor_gt 0.0322
_refine_ls_shift/su_max 0.002
_refine_ls_shift/su_mean 0.000
_refine_ls_structure_factor_coef Fsqd
_refine_ls_weighting_details 'w=1/[\s^2^(Fo^2^)+(0.0293P)^2^+5.0501P] where P=(Fo^2^+2Fc^2^)/3'
_refine_ls_weighting_scheme calc
_refine_ls_wR_factor_gt 0.0749
_refine_ls_wR_factor_ref 0.0795
_reflns_Friedel_coverage 0.000
_reflns_number_gt 6228
_reflns_number_total 7020
_reflns_threshold_expression >2sigma(I)
_cod_data_source_file d0cc07307e2.cif
_cod_data_source_block WH198F1
_cod_depositor_comments 'Adding full bibliography for 7127620--7127626.cif.'
_cod_database_code 7127623

loop_
_space_group_symop_operation_xyz
'x, y, z'
'-x, -y, -z'

loop_
_atom_site_label
_atom_site_type_symbol
_atom_site_fract_x
_atom_site_fract_y
_atom_site_fract_z
_atom_site_U_iso_or_equiv
_atom_site_adp_type
_atom_site_occupancy
_atom_site_site_symmetry_order
_atom_site_calc_flag
_atom_site_refinement_flags_posn
_atom_site_refinement_flags_adp
_atom_site_refinement_flags_occupancy
_atom_site_disorder_assembly
_atom_site_disorder_group
Pt1 Pt 0.23427(2) 0.58945(2) 0.51125(2) 0.02406(6) Uani 1 1 d . . . . .
Cl1 Cl 0.23569(15) 0.76929(9) 0.50753(10) 0.0393(3) Uani 1 1 d . . . . .
N1 N 0.3964(4) 0.5224(3) 0.3905(3) 0.0244(7) Uani 1 1 d . . . . .
N2 N 0.2275(4) 0.4379(3) 0.5275(3) 0.0220(7) Uani 1 1 d . . . . .
C1 C 0.4729(5) 0.5661(4) 0.3153(3) 0.0290(9) Uani 1 1 d . . . . .
C2 C 0.5565(5) 0.5051(4) 0.2391(4) 0.0341(10) Uani 1 1 d . . . . .
H2 H 0.608575 0.539094 0.187284 0.041 Uiso 1 1 calc R U . . .
C3 C 0.5658(5) 0.3969(4) 0.2367(4) 0.0330(10) Uani 1 1 d . . . . .
C4 C 0.4904(5) 0.3521(4) 0.3164(4) 0.0319(10) Uani 1 1 d . . . . .
H4 H 0.496125 0.277853 0.320333 0.038 Uiso 1 1 calc R U . . .
C5 C 0.4071(5) 0.4146(3) 0.3901(3) 0.0265(9) Uani 1 1 d . . . . .
C6 C 0.6452(6) 0.3290(5) 0.1484(4) 0.0430(13) Uani 1 1 d . . . . .
C7 C 0.7081(7) 0.2200(5) 0.1859(5) 0.0561(16) Uani 1 1 d . . . . .
H7A H 0.628612 0.178202 0.200215 0.084 Uiso 1 1 calc R U . . .
H7B H 0.759197 0.227204 0.248597 0.084 Uiso 1 1 calc R U . . .
H7C H 0.776770 0.184698 0.132825 0.084 Uiso 1 1 calc R U . . .
C8 C 0.5297(7) 0.3190(7) 0.0696(5) 0.0630(19) Uani 1 1 d . . . . .
H8A H 0.573594 0.273046 0.013065 0.095 Uiso 1 1 calc R U . . .
H8B H 0.494573 0.388683 0.042881 0.095 Uiso 1 1 calc R U . . .
H8C H 0.447719 0.289000 0.103019 0.095 Uiso 1 1 calc R U . . .
C9 C 0.7686(7) 0.3817(6) 0.0967(5) 0.0604(17) Uani 1 1 d . . . . .
H9A H 0.833212 0.399992 0.148656 0.091 Uiso 1 1 calc R U . . .
H9B H 0.726921 0.445670 0.061958 0.091 Uiso 1 1 calc R U . . .
H9C H 0.824491 0.333239 0.046399 0.091 Uiso 1 1 calc R U . . .
C10 C 0.3182(5) 0.3677(3) 0.4700(3) 0.0225(8) Uani 1 1 d . . . . .
C11 C 0.3157(5) 0.2607(3) 0.4854(3) 0.0281(10) Uani 1 1 d . . . . .
H11 H 0.379827 0.210821 0.444957 0.034 Uiso 1 1 calc R U . . .
C12 C 0.2201(5) 0.2265(3) 0.5595(4) 0.0271(9) Uani 1 1 d . . . . .
C13 C 0.1264(5) 0.3016(3) 0.6165(4) 0.0278(9) Uani 1 1 d . . . . .
H13 H 0.057741 0.280016 0.666060 0.033 Uiso 1 1 calc R U . . .
C14 C 0.1325(5) 0.4085(3) 0.6016(3) 0.0246(9) Uani 1 1 d . . . . .
C15 C 0.2185(5) 0.1085(3) 0.5739(4) 0.0323(10) Uani 1 1 d . . . . .
C16 C 0.1961(7) 0.0589(4) 0.4697(4) 0.0451(13) Uani 1 1 d . . . . .
H16A H 0.197728 -0.017034 0.477609 0.068 Uiso 1 1 calc R U . . .
H16B H 0.274606 0.072427 0.420024 0.068 Uiso 1 1 calc R U . . .
H16C H 0.101805 0.089927 0.445015 0.068 Uiso 1 1 calc R U . . .
C17 C 0.3675(6) 0.0588(4) 0.6121(5) 0.0434(13) Uani 1 1 d . . . . .
H17A H 0.377777 0.084027 0.681680 0.065 Uiso 1 1 calc R U . . .
H17B H 0.446336 0.078721 0.566249 0.065 Uiso 1 1 calc R U . . .
H17C H 0.372610 -0.017896 0.612448 0.065 Uiso 1 1 calc R U . . .
C18 C 0.0987(6) 0.0838(4) 0.6500(5) 0.0433(13) Uani 1 1 d . . . . .
H18A H 0.116420 0.109071 0.718274 0.065 Uiso 1 1 calc R U . . .
H18B H 0.097843 0.007614 0.652017 0.065 Uiso 1 1 calc R U . . .
H18C H 0.004147 0.118583 0.628948 0.065 Uiso 1 1 calc R U . . .
C19 C 0.0458(5) 0.4979(3) 0.6554(3) 0.0259(9) Uani 1 1 d . . . . .
C20 C -0.0621(5) 0.4881(4) 0.7328(4) 0.0339(10) Uani 1 1 d . . . . .
H20 H -0.081331 0.420219 0.753608 0.041 Uiso 1 1 calc R U . . .
C21 C -0.1406(5) 0.5760(4) 0.7791(4) 0.0399(12) Uani 1 1 d . . . . .
H21 H -0.212521 0.569114 0.832512 0.048 Uiso 1 1 calc R U . . .
C22 C -0.1133(5) 0.6757(4) 0.7466(4) 0.0419(12) Uani 1 1 d . . . . .
H22 H -0.168533 0.736503 0.777698 0.050 Uiso 1 1 calc R U . . .
C23 C -0.0072(5) 0.6870(4) 0.6699(4) 0.0340(10) Uani 1 1 d . . . . .
H23 H 0.009116 0.755467 0.649181 0.041 Uiso 1 1 calc R U . . .
C24 C 0.0771(5) 0.5986(3) 0.6222(4) 0.0272(9) Uani 1 1 d . . . . .
C25 C 0.4621(5) 0.6835(4) 0.3096(4) 0.0346(11) Uani 1 1 d . . . . .
H25A H 0.555805 0.702680 0.280548 0.042 Uiso 1 1 calc R U . . .
H25B H 0.444578 0.713747 0.379602 0.042 Uiso 1 1 calc R U . . .
C26 C 0.3392(6) 0.7301(4) 0.2435(4) 0.0344(10) Uani 1 1 d . . . . .
H26A H 0.244835 0.715710 0.275721 0.041 Uiso 1 1 calc R U . . .
H26B H 0.352457 0.695302 0.175363 0.041 Uiso 1 1 calc R U . . .
C27 C 0.3342(6) 0.8487(4) 0.2294(4) 0.0429(12) Uani 1 1 d . . . . .
H27A H 0.314419 0.883543 0.297288 0.051 Uiso 1 1 calc R U . . .
H27B H 0.431322 0.863093 0.202161 0.051 Uiso 1 1 calc R U . . .
C28 C 0.2209(7) 0.8962(5) 0.1585(4) 0.0470(13) Uani 1 1 d . . . . .
H28A H 0.126201 0.873160 0.179842 0.056 Uiso 1 1 calc R U . A 2
H28B H 0.248802 0.869233 0.088182 0.056 Uiso 1 1 calc R U . A 2
C29A C 0.2014(11) 1.0164(7) 0.1568(7) 0.0884(14) Uani 0.463(7) 1 d D U P B -1
H29A H 0.293609 1.040726 0.131311 0.106 Uiso 0.463(7) 1 calc R U P B -1
H29B H 0.176256 1.044651 0.226942 0.106 Uiso 0.463(7) 1 calc R U P B -1
C30A C 0.0783(11) 1.0561(12) 0.0858(9) 0.0935(19) Uani 0.463(7) 1 d D U P B -1
H30A H 0.003004 1.008429 0.090623 0.112 Uiso 0.463(7) 1 calc R U P B -1
H30B H 0.031710 1.126893 0.108722 0.112 Uiso 0.463(7) 1 calc R U P B -1
C31A C 0.137(2) 1.0612(6) -0.0266(7) 0.101(2) Uani 0.463(7) 1 d D U P B -1
H31A H 0.057125 1.056534 -0.072716 0.121 Uiso 0.463(7) 1 calc R U P B -1
H31B H 0.213936 1.000672 -0.041615 0.121 Uiso 0.463(7) 1 calc R U P B -1
C32A C 0.2011(14) 1.1645(6) -0.0474(12) 0.105(2) Uani 0.463(7) 1 d D U P B -1
H32A H 0.303221 1.166492 -0.047896 0.126 Uiso 0.463(7) 1 calc R U P B -1
C33A C 0.1074(16) 1.2511(6) -0.0647(13) 0.107(2) Uani 0.463(7) 1 d D U P B -1
H33A H 0.005733 1.246948 -0.063852 0.128 Uiso 0.463(7) 1 calc R U P B -1
C34A C 0.162(2) 1.3566(6) -0.0859(13) 0.110(3) Uani 0.463(7) 1 d D U P B -1
H34A H 0.267745 1.348588 -0.080152 0.164 Uiso 0.463(7) 1 calc R U P B -1
H34B H 0.114166 1.409009 -0.035887 0.164 Uiso 0.463(7) 1 calc R U P B -1
H34C H 0.138281 1.379772 -0.155262 0.164 Uiso 0.463(7) 1 calc R U P B -1
C29B C 0.2014(11) 1.0164(7) 0.1568(7) 0.0884(14) Uani 0.537(7) 1 d . U P B 2
H29C H 0.171623 1.043596 0.226756 0.106 Uiso 0.537(7) 1 calc R U P B 2
H29D H 0.122053 1.041967 0.111511 0.106 Uiso 0.537(7) 1 calc R U P B 2
C30B C 0.344(2) 1.0610(13) 0.1181(14) 0.0923(19) Uani 0.537(7) 1 d . U P B 2
H30C H 0.427713 1.020815 0.151082 0.111 Uiso 0.537(7) 1 calc R U P B 2
H30D H 0.336213 1.134870 0.141741 0.111 Uiso 0.537(7) 1 calc R U P B 2
C31B C 0.3792(18) 1.0580(9) -0.0022(12) 0.101(2) Uani 0.537(7) 1 d D U P B 2
H31C H 0.472417 1.085562 -0.017921 0.121 Uiso 0.537(7) 1 calc R U P B 2
H31D H 0.390902 0.984239 -0.026779 0.121 Uiso 0.537(7) 1 calc R U P B 2
C32B C 0.271(2) 1.1160(8) -0.0526(15) 0.104(2) Uani 0.537(7) 1 d D U P B 2
H32B H 0.205613 1.076644 -0.083558 0.125 Uiso 0.537(7) 1 calc R U P B 2
C33B C 0.2432(16) 1.2224(9) -0.0653(11) 0.106(2) Uani 0.537(7) 1 d D U P B 2
H33B H 0.315878 1.252063 -0.031361 0.127 Uiso 0.537(7) 1 calc R U P B 2
C34B C 0.1625(19) 1.2967(8) -0.1025(13) 0.106(3) Uani 0.537(7) 1 d D U P B 2
H34D H 0.215406 1.326241 -0.160170 0.158 Uiso 0.537(7) 1 calc R U P B 2
H34E H 0.133195 1.351075 -0.050018 0.158 Uiso 0.537(7) 1 calc R U P B 2
H34F H 0.075528 1.271225 -0.126795 0.158 Uiso 0.537(7) 1 calc R U P B 2

loop_
_atom_site_aniso_label
_atom_site_aniso_U_11
_atom_site_aniso_U_22
_atom_site_aniso_U_33
_atom_site_aniso_U_23
_atom_site_aniso_U_13
_atom_site_aniso_U_12
Pt1 0.02893(10) 0.01737(8) 0.02581(9) -0.00062(6) -0.00966(6) 0.00025(6)
Cl1 0.0557(8) 0.0176(5) 0.0434(7) 0.0012(5) -0.0029(6) -0.0011(5)
N1 0.0266(18) 0.0236(18) 0.0237(17) -0.0001(14) -0.0077(14) -0.0032(14)
N2 0.0172(16) 0.0232(17) 0.0262(17) 0.0011(14) -0.0075(13) -0.0027(13)
C1 0.031(2) 0.034(2) 0.023(2) 0.0023(18) -0.0104(17) -0.0061(19)
C2 0.031(2) 0.044(3) 0.029(2) 0.003(2) -0.0047(19) -0.009(2)
C3 0.025(2) 0.045(3) 0.028(2) -0.002(2) -0.0069(18) -0.001(2)
C4 0.031(2) 0.030(2) 0.033(2) -0.0045(19) -0.0062(19) 0.0027(18)
C5 0.034(2) 0.021(2) 0.025(2) 0.0004(17) -0.0100(18) -0.0043(17)
C6 0.032(3) 0.064(4) 0.030(2) -0.011(2) 0.000(2) 0.002(2)
C7 0.052(4) 0.058(4) 0.054(4) -0.015(3) 0.003(3) 0.006(3)
C8 0.043(3) 0.105(6) 0.037(3) -0.027(3) -0.002(3) 0.003(3)
C9 0.046(3) 0.080(5) 0.049(3) -0.004(3) 0.016(3) 0.004(3)
C10 0.025(2) 0.0180(19) 0.024(2) -0.0036(16) -0.0056(16) 0.0004(16)
C11 0.025(2) 0.028(2) 0.027(2) 0.0098(18) -0.0013(17) 0.0130(17)
C12 0.030(2) 0.018(2) 0.034(2) 0.0003(17) -0.0117(18) -0.0030(16)
C13 0.026(2) 0.026(2) 0.034(2) -0.0001(18) -0.0059(18) -0.0072(17)
C14 0.025(2) 0.023(2) 0.027(2) -0.0024(17) -0.0077(17) -0.0037(16)
C15 0.035(2) 0.020(2) 0.043(3) 0.0018(19) -0.013(2) 0.0006(18)
C16 0.066(4) 0.017(2) 0.054(3) -0.004(2) -0.016(3) -0.006(2)
C17 0.042(3) 0.028(2) 0.060(3) 0.010(2) -0.016(3) 0.000(2)
C18 0.044(3) 0.029(3) 0.058(3) 0.010(2) -0.005(3) -0.011(2)
C19 0.023(2) 0.026(2) 0.028(2) -0.0085(17) -0.0075(17) 0.0002(16)
C20 0.027(2) 0.038(3) 0.038(3) -0.004(2) -0.0048(19) -0.0035(19)
C21 0.028(2) 0.047(3) 0.044(3) -0.011(2) 0.002(2) 0.000(2)
C22 0.027(2) 0.041(3) 0.053(3) -0.014(2) -0.006(2) 0.012(2)
C23 0.032(2) 0.025(2) 0.043(3) -0.006(2) -0.011(2) 0.0082(18)
C24 0.020(2) 0.027(2) 0.034(2) -0.0071(18) -0.0126(17) 0.0017(16)
C25 0.037(3) 0.034(3) 0.036(3) 0.004(2) -0.008(2) -0.013(2)
C26 0.044(3) 0.031(2) 0.030(2) 0.0015(19) -0.006(2) -0.011(2)
C27 0.054(3) 0.038(3) 0.040(3) 0.008(2) -0.005(2) -0.015(2)
C28 0.049(3) 0.051(3) 0.038(3) 0.006(3) 0.002(2) 0.001(3)
C29A 0.111(3) 0.065(3) 0.093(3) 0.021(3) -0.026(3) -0.016(3)
C30A 0.114(4) 0.071(3) 0.098(4) 0.020(3) -0.029(3) -0.015(3)
C31A 0.121(4) 0.082(4) 0.104(4) 0.016(4) -0.033(4) -0.019(4)
C32A 0.126(5) 0.087(4) 0.107(4) 0.014(4) -0.036(4) -0.022(4)
C33A 0.128(5) 0.090(5) 0.108(5) 0.013(4) -0.036(4) -0.023(4)
C34A 0.133(6) 0.093(6) 0.109(6) 0.012(6) -0.037(6) -0.024(6)
C29B 0.111(3) 0.065(3) 0.093(3) 0.021(3) -0.026(3) -0.016(3)
C30B 0.114(4) 0.070(3) 0.097(4) 0.019(3) -0.025(3) -0.018(3)
C31B 0.122(4) 0.081(4) 0.104(4) 0.015(4) -0.026(4) -0.021(4)
C32B 0.124(4) 0.086(4) 0.106(4) 0.015(4) -0.033(4) -0.021(4)
C33B 0.126(5) 0.089(5) 0.107(4) 0.014(4) -0.036(4) -0.024(4)
C34B 0.131(6) 0.088(6) 0.105(5) 0.017(5) -0.034(5) -0.029(5)

loop_
_atom_type_symbol
_atom_type_description
_atom_type_scat_dispersion_real
_atom_type_scat_dispersion_imag
_atom_type_scat_source
C C 0.0033 0.0016 'International Tables Vol C Tables 4.2.6.8 and 6.1.1.4'
H H 0.0000 0.0000 'International Tables Vol C Tables 4.2.6.8 and 6.1.1.4'
Cl Cl 0.1484 0.1585 'International Tables Vol C Tables 4.2.6.8 and 6.1.1.4'
N N 0.0061 0.0033 'International Tables Vol C Tables 4.2.6.8 and 6.1.1.4'
Pt Pt -1.7033 8.3905 'International Tables Vol C Tables 4.2.6.8 and 6.1.1.4'

loop_
_geom_angle_atom_site_label_1
_geom_angle_atom_site_label_2
_geom_angle_atom_site_label_3
_geom_angle
_geom_angle_site_symmetry_1
_geom_angle_site_symmetry_3
_geom_angle_publ_flag
N2 Pt1 C24 82.07(17) . . ?
N2 Pt1 N1 78.37(14) . . ?
C24 Pt1 N1 160.27(16) . . ?
N2 Pt1 Cl1 174.87(11) . . ?
C24 Pt1 Cl1 93.47(13) . . ?
N1 Pt1 Cl1 106.18(10) . . ?
C1 N1 C5 116.9(4) . . ?
C1 N1 Pt1 132.7(3) . . ?
C5 N1 Pt1 110.1(3) . . ?
C10 N2 C14 122.3(4) . . ?
C10 N2 Pt1 120.4(3) . . ?
C14 N2 Pt1 117.2(3) . . ?
N1 C1 C2 121.6(4) . . ?
N1 C1 C25 119.5(4) . . ?
C2 C1 C25 118.8(4) . . ?
C3 C2 C1 122.0(4) . . ?
C3 C2 H2 119.0 . . ?
C1 C2 H2 119.0 . . ?
C2 C3 C4 116.0(5) . . ?
C2 C3 C6 122.9(5) . . ?
C4 C3 C6 121.0(5) . . ?
C5 C4 C3 120.6(4) . . ?
C5 C4 H4 119.7 . . ?
C3 C4 H4 119.7 . . ?
N1 C5 C4 122.8(4) . . ?
N1 C5 C10 116.5(4) . . ?
C4 C5 C10 120.6(4) . . ?
C7 C6 C9 109.2(5) . . ?
C7 C6 C3 111.3(4) . . ?
C9 C6 C3 111.3(5) . . ?
C7 C6 C8 110.0(6) . . ?
C9 C6 C8 108.8(5) . . ?
C3 C6 C8 106.1(4) . . ?
C6 C7 H7A 109.5 . . ?
C6 C7 H7B 109.5 . . ?
H7A C7 H7B 109.5 . . ?
C6 C7 H7C 109.5 . . ?
H7A C7 H7C 109.5 . . ?
H7B C7 H7C 109.5 . . ?
C6 C8 H8A 109.5 . . ?
C6 C8 H8B 109.5 . . ?
H8A C8 H8B 109.5 . . ?
C6 C8 H8C 109.5 . . ?
H8A C8 H8C 109.5 . . ?
H8B C8 H8C 109.5 . . ?
C6 C9 H9A 109.5 . . ?
C6 C9 H9B 109.5 . . ?
H9A C9 H9B 109.5 . . ?
C6 C9 H9C 109.5 . . ?
H9A C9 H9C 109.5 . . ?
H9B C9 H9C 109.5 . . ?
N2 C10 C11 119.5(4) . . ?
N2 C10 C5 114.3(4) . . ?
C11 C10 C5 126.0(4) . . ?
C12 C11 C10 120.4(4) . . ?
C12 C11 H11 119.8 . . ?
C10 C11 H11 119.8 . . ?
C11 C12 C13 118.3(4) . . ?
C11 C12 C15 119.3(4) . . ?
C13 C12 C15 122.4(4) . . ?
C12 C13 C14 120.5(4) . . ?
C12 C13 H13 119.7 . . ?
C14 C13 H13 119.7 . . ?
N2 C14 C13 118.8(4) . . ?
N2 C14 C19 112.9(4) . . ?
C13 C14 C19 128.2(4) . . ?
C18 C15 C12 113.0(4) . . ?
C18 C15 C16 108.4(4) . . ?
C12 C15 C16 108.8(4) . . ?
C18 C15 C17 108.7(4) . . ?
C12 C15 C17 108.9(4) . . ?
C16 C15 C17 109.0(4) . . ?
C15 C16 H16A 109.5 . . ?
C15 C16 H16B 109.5 . . ?
H16A C16 H16B 109.5 . . ?
C15 C16 H16C 109.5 . . ?
H16A C16 H16C 109.5 . . ?
H16B C16 H16C 109.5 . . ?
C15 C17 H17A 109.5 . . ?
C15 C17 H17B 109.5 . . ?
H17A C17 H17B 109.5 . . ?
C15 C17 H17C 109.5 . . ?
H17A C17 H17C 109.5 . . ?
H17B C17 H17C 109.5 . . ?
C15 C18 H18A 109.5 . . ?
C15 C18 H18B 109.5 . . ?
H18A C18 H18B 109.5 . . ?
C15 C18 H18C 109.5 . . ?
H18A C18 H18C 109.5 . . ?
H18B C18 H18C 109.5 . . ?
C20 C19 C24 121.2(4) . . ?
C20 C19 C14 123.8(4) . . ?
C24 C19 C14 115.0(4) . . ?
C21 C20 C19 120.4(5) . . ?
C21 C20 H20 119.8 . . ?
C19 C20 H20 119.8 . . ?
C20 C21 C22 119.4(5) . . ?
C20 C21 H21 120.3 . . ?
C22 C21 H21 120.3 . . ?
C23 C22 C21 121.0(5) . . ?
C23 C22 H22 119.5 . . ?
C21 C22 H22 119.5 . . ?
C22 C23 C24 121.1(5) . . ?
C22 C23 H23 119.4 . . ?
C24 C23 H23 119.4 . . ?
C23 C24 C19 116.8(4) . . ?
C23 C24 Pt1 130.5(4) . . ?
C19 C24 Pt1 112.7(3) . . ?
C1 C25 C26 111.6(4) . . ?
C1 C25 H25A 109.3 . . ?
C26 C25 H25A 109.3 . . ?
C1 C25 H25B 109.3 . . ?
C26 C25 H25B 109.3 . . ?
H25A C25 H25B 108.0 . . ?
C25 C26 C27 112.5(4) . . ?
C25 C26 H26A 109.1 . . ?
C27 C26 H26A 109.1 . . ?
C25 C26 H26B 109.1 . . ?
C27 C26 H26B 109.1 . . ?
H26A C26 H26B 107.8 . . ?
C28 C27 C26 113.9(5) . . ?
C28 C27 H27A 108.8 . . ?
C26 C27 H27A 108.8 . . ?
C28 C27 H27B 108.8 . . ?
C26 C27 H27B 108.8 . . ?
H27A C27 H27B 107.7 . . ?
C27 C28 C29B 113.6(5) . . ?
C27 C28 C29A 113.6(5) . . ?
C27 C28 H28A 108.8 . . ?
C29B C28 H28A 108.8 . . ?
C27 C28 H28B 108.8 . . ?
C29B C28 H28B 108.8 . . ?
H28A C28 H28B 107.7 . . ?
C28 C29A C30A 108.9(8) . . ?
C28 C29A H29A 109.9 . . ?
C30A C29A H29A 109.9 . . ?
C28 C29A H29B 109.9 . . ?
C30A C29A H29B 109.9 . . ?
H29A C29A H29B 108.3 . . ?
C31A C30A C29A 111.4(4) . . ?
C31A C30A H30A 109.4 . . ?
C29A C30A H30A 109.4 . . ?
C31A C30A H30B 109.4 . . ?
C29A C30A H30B 109.4 . . ?
H30A C30A H30B 108.0 . . ?
C30A C31A C32A 111.1(4) . . ?
C30A C31A H31A 109.4 . . ?
C32A C31A H31A 109.4 . . ?
C30A C31A H31B 109.4 . . ?
C32A C31A H31B 109.4 . . ?
H31A C31A H31B 108.0 . . ?
C33A C32A C31A 117.6(4) . . ?
C33A C32A H32A 121.2 . . ?
C31A C32A H32A 121.2 . . ?
C32A C33A C34A 120.9(4) . . ?
C32A C33A H33A 119.5 . . ?
C34A C33A H33A 119.5 . . ?
C33A C34A H34A 109.5 . . ?
C33A C34A H34B 109.5 . . ?
H34A C34A H34B 109.5 . . ?
C33A C34A H34C 109.5 . . ?
H34A C34A H34C 109.5 . . ?
H34B C34A H34C 109.5 . . ?
C28 C29B C30B 112.9(9) . . ?
C28 C29B H29C 109.0 . . ?
C30B C29B H29C 109.0 . . ?
C28 C29B H29D 109.0 . . ?
C30B C29B H29D 109.0 . . ?
H29C C29B H29D 107.8 . . ?
C29B C30B C31B 116.0(13) . . ?
C29B C30B H30C 108.3 . . ?
C31B C30B H30C 108.3 . . ?
C29B C30B H30D 108.3 . . ?
C31B C30B H30D 108.3 . . ?
H30C C30B H30D 107.4 . . ?
C32B C31B C30B 111.6(15) . . ?
C32B C31B H31C 109.3 . . ?
C30B C31B H31C 109.3 . . ?
C32B C31B H31D 109.3 . . ?
C30B C31B H31D 109.3 . . ?
H31C C31B H31D 108.0 . . ?
C31B C32B C33B 129.6(16) . . ?
C31B C32B H32B 115.2 . . ?
C33B C32B H32B 115.2 . . ?
C34B C33B C32B 146.4(18) . . ?
C34B C33B H33B 106.8 . . ?
C32B C33B H33B 106.8 . . ?
C33B C34B H34D 109.5 . . ?
C33B C34B H34E 109.5 . . ?
H34D C34B H34E 109.5 . . ?
C33B C34B H34F 109.5 . . ?
H34D C34B H34F 109.5 . . ?
H34E C34B H34F 109.5 . . ?

loop_
_geom_bond_atom_site_label_1
_geom_bond_atom_site_label_2
_geom_bond_distance
_geom_bond_site_symmetry_2
_geom_bond_publ_flag
Pt1 N2 1.968(3) . ?
Pt1 C24 1.987(5) . ?
Pt1 N1 2.204(4) . ?
Pt1 Cl1 2.3136(11) . ?
N1 C1 1.346(6) . ?
N1 C5 1.375(5) . ?
N2 C10 1.343(6) . ?
N2 C14 1.360(5) . ?
C1 C2 1.397(7) . ?
C1 C25 1.500(7) . ?
C2 C3 1.381(7) . ?
C2 H2 0.9500 . ?
C3 C4 1.391(7) . ?
C3 C6 1.536(7) . ?
C4 C5 1.382(7) . ?
C4 H4 0.9500 . ?
C5 C10 1.473(6) . ?
C6 C7 1.532(9) . ?
C6 C9 1.532(8) . ?
C6 C8 1.544(8) . ?
C7 H7A 0.9800 . ?
C7 H7B 0.9800 . ?
C7 H7C 0.9800 . ?
C8 H8A 0.9800 . ?
C8 H8B 0.9800 . ?
C8 H8C 0.9800 . ?
C9 H9A 0.9800 . ?
C9 H9B 0.9800 . ?
C9 H9C 0.9800 . ?
C10 C11 1.393(6) . ?
C11 C12 1.387(6) . ?
C11 H11 0.9500 . ?
C12 C13 1.391(7) . ?
C12 C15 1.529(6) . ?
C13 C14 1.395(6) . ?
C13 H13 0.9500 . ?
C14 C19 1.462(6) . ?
C15 C18 1.515(7) . ?
C15 C16 1.542(7) . ?
C15 C17 1.547(6) . ?
C16 H16A 0.9800 . ?
C16 H16B 0.9800 . ?
C16 H16C 0.9800 . ?
C17 H17A 0.9800 . ?
C17 H17B 0.9800 . ?
C17 H17C 0.9800 . ?
C18 H18A 0.9800 . ?
C18 H18B 0.9800 . ?
C18 H18C 0.9800 . ?
C19 C20 1.400(7) . ?
C19 C24 1.427(6) . ?
C20 C21 1.375(7) . ?
C20 H20 0.9500 . ?
C21 C22 1.401(8) . ?
C21 H21 0.9500 . ?
C22 C23 1.386(8) . ?
C22 H22 0.9500 . ?
C23 C24 1.410(6) . ?
C23 H23 0.9500 . ?
C25 C26 1.524(7) . ?
C25 H25A 0.9900 . ?
C25 H25B 0.9900 . ?
C26 C27 1.529(7) . ?
C26 H26A 0.9900 . ?
C26 H26B 0.9900 . ?
C27 C28 1.505(7) . ?
C27 H27A 0.9900 . ?
C27 H27B 0.9900 . ?
C28 C29B 1.529(10) . ?
C28 C29A 1.529(10) . ?
C28 H28A 0.9900 . ?
C28 H28B 0.9900 . ?
C29A C30A 1.542(4) . ?
C29A H29A 0.9900 . ?
C29A H29B 0.9900 . ?
C30A C31A 1.542(4) . ?
C30A H30A 0.9900 . ?
C30A H30B 0.9900 . ?
C31A C32A 1.544(4) . ?
C31A H31A 0.9900 . ?
C31A H31B 0.9900 . ?
C32A C33A 1.340(4) . ?
C32A H32A 0.9500 . ?
C33A C34A 1.531(4) . ?
C33A H33A 0.9500 . ?
C34A H34A 0.9800 . ?
C34A H34B 0.9800 . ?
C34A H34C 0.9800 . ?
C29B C30B 1.57(2) . ?
C29B H29C 0.9900 . ?
C29B H29D 0.9900 . ?
C30B C31B 1.59(2) . ?
C30B H30C 0.9900 . ?
C30B H30D 0.9900 . ?
C31B C32B 1.362(18) . ?
C31B H31C 0.9900 . ?
C31B H31D 0.9900 . ?
C32B C33B 1.367(14) . ?
C32B H32B 0.9500 . ?
C33B C34B 1.244(15) . ?
C33B H33B 0.9500 . ?
C34B H34D 0.9800 . ?
C34B H34E 0.9800 . ?
C34B H34F 0.9800 . ?

loop_
_geom_torsion_atom_site_label_1
_geom_torsion_atom_site_label_2
_geom_torsion_atom_site_label_3
_geom_torsion_atom_site_label_4
_geom_torsion
_geom_torsion_site_symmetry_1
_geom_torsion_site_symmetry_2
_geom_torsion_site_symmetry_3
_geom_torsion_site_symmetry_4
_geom_torsion_publ_flag
C5 N1 C1 C2 1.4(6) . . . . ?
Pt1 N1 C1 C2 -171.5(3) . . . . ?
C5 N1 C1 C25 178.1(4) . . . . ?
Pt1 N1 C1 C25 5.2(6) . . . . ?
N1 C1 C2 C3 -0.2(7) . . . . ?
C25 C1 C2 C3 -176.9(4) . . . . ?
C1 C2 C3 C4 -1.8(7) . . . . ?
C1 C2 C3 C6 174.2(4) . . . . ?
C2 C3 C4 C5 2.6(7) . . . . ?
C6 C3 C4 C5 -173.5(4) . . . . ?
C1 N1 C5 C4 -0.7(6) . . . . ?
Pt1 N1 C5 C4 173.8(4) . . . . ?
C1 N1 C5 C10 -177.4(4) . . . . ?
Pt1 N1 C5 C10 -3.0(4) . . . . ?
C3 C4 C5 N1 -1.4(7) . . . . ?
C3 C4 C5 C10 175.2(4) . . . . ?
C2 C3 C6 C7 150.2(5) . . . . ?
C4 C3 C6 C7 -33.9(7) . . . . ?
C2 C3 C6 C9 28.1(7) . . . . ?
C4 C3 C6 C9 -156.0(5) . . . . ?
C2 C3 C6 C8 -90.1(6) . . . . ?
C4 C3 C6 C8 85.7(6) . . . . ?
C14 N2 C10 C11 0.4(6) . . . . ?
Pt1 N2 C10 C11 177.5(3) . . . . ?
C14 N2 C10 C5 176.9(3) . . . . ?
Pt1 N2 C10 C5 -6.0(5) . . . . ?
N1 C5 C10 N2 5.8(5) . . . . ?
C4 C5 C10 N2 -171.1(4) . . . . ?
N1 C5 C10 C11 -178.0(4) . . . . ?
C4 C5 C10 C11 5.1(7) . . . . ?
N2 C10 C11 C12 0.1(6) . . . . ?
C5 C10 C11 C12 -175.9(4) . . . . ?
C10 C11 C12 C13 0.8(6) . . . . ?
C10 C11 C12 C15 179.3(4) . . . . ?
C11 C12 C13 C14 -2.1(6) . . . . ?
C15 C12 C13 C14 179.3(4) . . . . ?
C10 N2 C14 C13 -1.8(6) . . . . ?
Pt1 N2 C14 C13 -178.9(3) . . . . ?
C10 N2 C14 C19 179.3(4) . . . . ?
Pt1 N2 C14 C19 2.1(4) . . . . ?
C12 C13 C14 N2 2.6(6) . . . . ?
C12 C13 C14 C19 -178.6(4) . . . . ?
C11 C12 C15 C18 -174.3(4) . . . . ?
C13 C12 C15 C18 4.2(6) . . . . ?
C11 C12 C15 C16 -53.8(6) . . . . ?
C13 C12 C15 C16 124.7(5) . . . . ?
C11 C12 C15 C17 64.8(6) . . . . ?
C13 C12 C15 C17 -116.7(5) . . . . ?
N2 C14 C19 C20 178.2(4) . . . . ?
C13 C14 C19 C20 -0.6(7) . . . . ?
N2 C14 C19 C24 -0.9(5) . . . . ?
C13 C14 C19 C24 -179.7(4) . . . . ?
C24 C19 C20 C21 -0.2(7) . . . . ?
C14 C19 C20 C21 -179.2(4) . . . . ?
C19 C20 C21 C22 1.2(7) . . . . ?
C20 C21 C22 C23 -1.0(8) . . . . ?
C21 C22 C23 C24 -0.1(8) . . . . ?
C22 C23 C24 C19 1.1(7) . . . . ?
C22 C23 C24 Pt1 179.7(4) . . . . ?
C20 C19 C24 C23 -0.9(6) . . . . ?
C14 C19 C24 C23 178.2(4) . . . . ?
C20 C19 C24 Pt1 -179.8(3) . . . . ?
C14 C19 C24 Pt1 -0.7(5) . . . . ?
N1 C1 C25 C26 -90.1(5) . . . . ?
C2 C1 C25 C26 86.6(5) . . . . ?
C1 C25 C26 C27 -175.3(4) . . . . ?
C25 C26 C27 C28 176.0(5) . . . . ?
C26 C27 C28 C29B 171.7(6) . . . . ?
C26 C27 C28 C29A 171.7(6) . . . . ?
C27 C28 C29A C30A -177.4(6) . . . . ?
C28 C29A C30A C31A -86.9(10) . . . . ?
C29A C30A C31A C32A -83.2(11) . . . . ?
C30A C31A C32A C33A -80.8(17) . . . . ?
C31A C32A C33A C34A 179.96(10) . . . . ?
C27 C28 C29B C30B 61.6(10) . . . . ?
C28 C29B C30B C31B 78.2(13) . . . . ?
C29B C30B C31B C32B 60.9(17) . . . . ?
C30B C31B C32B C33B 79(3) . . . . ?
C31B C32B C33B C34B -179.8(2) . . . . ?
